data_7031423
loop_
_publ_author_name
'Bender, Georg'
'Daniliuc, Constantin G.'
'Wibbeling, Birgit'
'Kehr, Gerald'
'Erker, Gerhard'

_publ_section_title
;
 Reaction of five-membered zirconacycloallenoids with the strong Lewis
 acid B(C6F5)3.
;
_journal_issue 32
_journal_name_full 'Dalton transactions (Cambridge, England : 2003)'
_journal_page_first 12210
_journal_page_last 12213
_journal_paper_doi 10.1039/c4dt01137f
_journal_volume 43
_journal_year 2014
_chemical_formula_sum 'C37 H24 B F15 Zr'
_chemical_formula_weight 855.59
_chemical_name_systematic
; 
 ? 
;
_space_group_IT_number 2
_symmetry_cell_setting triclinic
_symmetry_space_group_name_Hall '-P 1'
_symmetry_space_group_name_H-M 'P -1'
_atom_sites_solution_hydrogens geom
_atom_sites_solution_primary direct
_atom_sites_solution_secondary difmap
_audit_creation_method SHELXL-97
_cell_angle_alpha 107.9730(10)
_cell_angle_beta 90.0900(10)
_cell_angle_gamma 97.935(2)
_cell_formula_units_Z 2
_cell_length_a 8.3106(2)
_cell_length_b 12.2167(3)
_cell_length_c 17.4089(4)
_cell_measurement_reflns_used 3901
_cell_measurement_temperature 223(2)
_cell_measurement_theta_max 28.28
_cell_measurement_theta_min 4.08
_cell_volume 1663.31(7)
_computing_cell_refinement 'Collect (Nonius B.V., 1998)'
_computing_data_collection 'Collect (Nonius B.V., 1998)'
_computing_data_reduction 'Denzo-SMN (Otwinowski & Minor, 1997)'
_computing_molecular_graphics 'XP (BrukerAXS, 2000)'
_computing_publication_material 'SHELXL-97 (Sheldrick, 1997)'
_computing_structure_refinement 'SHELXL-97 (Sheldrick, 1997)'
_computing_structure_solution 'SHELXS-97 (Sheldrick, 1990)'
_diffrn_ambient_temperature 223(2)
_diffrn_measured_fraction_theta_full 0.980
_diffrn_measured_fraction_theta_max 0.980
_diffrn_measurement_device_type 'Nonius KappaCCD APEXII'
_diffrn_measurement_method '\w and \f scans'
_diffrn_radiation_monochromator 'Montel mirror'
_diffrn_radiation_source 'rotating anode Nonius Fr591'
_diffrn_radiation_type MoK\a
_diffrn_radiation_wavelength 0.71073
_diffrn_reflns_av_R_equivalents 0.051
_diffrn_reflns_av_sigmaI/netI 0.0485
_diffrn_reflns_limit_h_max 9
_diffrn_reflns_limit_h_min -9
_diffrn_reflns_limit_k_max 14
_diffrn_reflns_limit_k_min -13
_diffrn_reflns_limit_l_max 20
_diffrn_reflns_limit_l_min -19
_diffrn_reflns_number 15086
_diffrn_reflns_theta_full 25.00
_diffrn_reflns_theta_max 25.00
_diffrn_reflns_theta_min 4.10
_exptl_absorpt_coefficient_mu 0.444
_exptl_absorpt_correction_T_max 0.9956
_exptl_absorpt_correction_T_min 0.9570
_exptl_absorpt_correction_type multi-scan
_exptl_absorpt_process_details 'Denzo (Otwinowski, Borek, Majewski & Minor, 2003)'
_exptl_crystal_colour colourless
_exptl_crystal_density_diffrn 1.708
_exptl_crystal_density_method 'not measured'
_exptl_crystal_description needle
_exptl_crystal_F_000 852
_exptl_crystal_size_max 0.10
_exptl_crystal_size_mid 0.02
_exptl_crystal_size_min 0.01
_refine_diff_density_max 0.547
_refine_diff_density_min -0.449
_refine_diff_density_rms 0.082
_refine_ls_extinction_method none
_refine_ls_goodness_of_fit_ref 1.126
_refine_ls_hydrogen_treatment constr
_refine_ls_matrix_type full
_refine_ls_number_parameters 516
_refine_ls_number_reflns 5742
_refine_ls_number_restraints 33
_refine_ls_restrained_S_all 1.128
_refine_ls_R_factor_all 0.0726
_refine_ls_R_factor_gt 0.0555
_refine_ls_shift/su_max 0.001
_refine_ls_shift/su_mean 0.000
_refine_ls_structure_factor_coef Fsqd
_refine_ls_weighting_details 'calc w=1/[\s^2^(Fo^2^)+(0.0000P)^2^+5.7443P] where P=(Fo^2^+2Fc^2^)/3'
_refine_ls_weighting_scheme calc
_refine_ls_wR_factor_gt 0.1094
_refine_ls_wR_factor_ref 0.1212
_reflns_number_gt 4793
_reflns_number_total 5742
_reflns_threshold_expression >2sigma(I)
_cod_data_source_file c4dt01137f7.cif
_cod_data_source_block erk6937
_cod_depositor_comments 'Adding full bibliography for 7031423--7031424.cif.'
_cod_original_sg_symbol_H-M P-1
_cod_database_code 7031423

loop_
_symmetry_equiv_pos_as_xyz
'x, y, z'
'-x, -y, -z'

loop_
_atom_site_label
_atom_site_type_symbol
_atom_site_fract_x
_atom_site_fract_y
_atom_site_fract_z
_atom_site_U_iso_or_equiv
_atom_site_adp_type
_atom_site_occupancy
_atom_site_symmetry_multiplicity
_atom_site_calc_flag
_atom_site_refinement_flags
_atom_site_disorder_assembly
_atom_site_disorder_group
Zr1 Zr 0.84403(6) 0.67049(4) 0.71799(3) 0.03069(14) Uani 1 1 d . . .
C1 C 1.0184(5) 0.7362(4) 0.8263(3) 0.0305(10) Uani 1 1 d . A .
B1 B 0.8160(6) 1.0674(4) 0.7451(3) 0.0281(11) Uani 1 1 d . . .
C2 C 1.0288(5) 0.8289(4) 0.8047(3) 0.0299(10) Uani 1 1 d . . .
C3 C 1.0192(5) 0.9128(4) 0.7704(3) 0.0308(10) Uani 1 1 d . . .
C4 C 0.8990(5) 0.9977(4) 0.8004(3) 0.0304(10) Uani 1 1 d . . .
H4A H 0.9523 1.0582 0.8480 0.037 Uiso 1 1 calc R . .
H4B H 0.8079 0.9554 0.8201 0.037 Uiso 1 1 calc R . .
C5 C 1.1030(6) 0.7180(4) 0.8985(3) 0.0405(12) Uani 1 1 d D . .
C6 C 1.174(3) 0.6036(11) 0.8738(8) 0.080(5) Uani 0.62(3) 1 d PD A 1
H6A H 1.2485 0.6029 0.8307 0.120 Uiso 0.62(3) 1 calc PR A 1
H6B H 1.0872 0.5387 0.8551 0.120 Uiso 0.62(3) 1 calc PR A 1
H6C H 1.2329 0.5967 0.9200 0.120 Uiso 0.62(3) 1 calc PR A 1
C7 C 0.9931(16) 0.723(2) 0.9670(9) 0.094(7) Uani 0.62(3) 1 d PDU A 1
H7A H 1.0517 0.7110 1.0113 0.142 Uiso 0.62(3) 1 calc PR A 1
H7B H 0.8999 0.6625 0.9491 0.142 Uiso 0.62(3) 1 calc PR A 1
H7C H 0.9563 0.7983 0.9850 0.142 Uiso 0.62(3) 1 calc PR A 1
C8 C 1.2468(16) 0.8158(12) 0.9277(9) 0.062(4) Uani 0.62(3) 1 d PDU A 1
H8A H 1.3187 0.8144 0.8837 0.094 Uiso 0.62(3) 1 calc PR A 1
H8B H 1.3058 0.8049 0.9722 0.094 Uiso 0.62(3) 1 calc PR A 1
H8C H 1.2069 0.8902 0.9456 0.094 Uiso 0.62(3) 1 calc PR A 1
C6A C 1.060(4) 0.5912(13) 0.8969(18) 0.081(10) Uani 0.38(3) 1 d PD A 2
H601 H 0.9430 0.5707 0.8948 0.122 Uiso 0.38(3) 1 calc PR A 2
H602 H 1.1065 0.5819 0.9453 0.122 Uiso 0.38(3) 1 calc PR A 2
H603 H 1.1042 0.5408 0.8496 0.122 Uiso 0.38(3) 1 calc PR A 2
C7A C 1.028(4) 0.792(3) 0.9730(12) 0.091(9) Uani 0.38(3) 1 d PDU A 2
H701 H 0.9130 0.7626 0.9724 0.136 Uiso 0.38(3) 1 calc PR A 2
H702 H 1.0399 0.8720 0.9725 0.136 Uiso 0.38(3) 1 calc PR A 2
H703 H 1.0821 0.7888 1.0214 0.136 Uiso 0.38(3) 1 calc PR A 2
C8A C 1.2808(15) 0.755(4) 0.900(2) 0.093(9) Uani 0.38(3) 1 d PDU A 2
H801 H 1.3330 0.7426 0.9455 0.140 Uiso 0.38(3) 1 calc PR A 2
H802 H 1.3019 0.8366 0.9038 0.140 Uiso 0.38(3) 1 calc PR A 2
H803 H 1.3239 0.7093 0.8500 0.140 Uiso 0.38(3) 1 calc PR A 2
C9 C 1.1478(6) 0.9355(4) 0.7145(3) 0.0391(11) Uani 1 1 d . . .
H9A H 1.2217 0.8784 0.7063 0.059 Uiso 1 1 calc R . .
H9B H 1.2078 1.0129 0.7382 0.059 Uiso 1 1 calc R . .
H9C H 1.0969 0.9299 0.6630 0.059 Uiso 1 1 calc R . .
C11 C 1.0832(8) 0.5716(8) 0.6646(4) 0.077(2) Uani 1 1 d . . .
H11 H 1.1777 0.5866 0.6980 0.092 Uiso 1 1 calc R . .
C12 C 0.9546(11) 0.4867(6) 0.6586(4) 0.075(2) Uani 1 1 d . . .
H12 H 0.9429 0.4350 0.6893 0.091 Uiso 1 1 calc R . .
C13 C 0.8461(9) 0.4894(6) 0.6009(5) 0.074(2) Uani 1 1 d . . .
H13 H 0.7494 0.4372 0.5833 0.088 Uiso 1 1 calc R . .
C14 C 0.8989(10) 0.5785(7) 0.5732(4) 0.074(2) Uani 1 1 d . . .
H14 H 0.8441 0.6007 0.5344 0.088 Uiso 1 1 calc R . .
C15 C 1.0491(11) 0.6323(6) 0.6120(5) 0.082(3) Uani 1 1 d . . .
H15 H 1.1145 0.6968 0.6042 0.099 Uiso 1 1 calc R . .
C16 C 0.5479(6) 0.5953(5) 0.7002(3) 0.0465(13) Uani 1 1 d . . .
H16 H 0.5035 0.5632 0.6469 0.056 Uiso 1 1 calc R . .
C17 C 0.5591(6) 0.7117(5) 0.7492(3) 0.0453(13) Uani 1 1 d . . .
H17 H 0.5214 0.7718 0.7343 0.054 Uiso 1 1 calc R . .
C18 C 0.6347(6) 0.7237(5) 0.8229(3) 0.0512(14) Uani 1 1 d . . .
H18 H 0.6573 0.7930 0.8663 0.061 Uiso 1 1 calc R . .
C19 C 0.6710(7) 0.6160(6) 0.8217(4) 0.0556(16) Uani 1 1 d . . .
H19 H 0.7232 0.5994 0.8638 0.067 Uiso 1 1 calc R . .
C20 C 0.6166(7) 0.5364(5) 0.7469(4) 0.0544(15) Uani 1 1 d . . .
H20 H 0.6244 0.4566 0.7304 0.065 Uiso 1 1 calc R . .
C21 C 0.6846(5) 0.9853(4) 0.6707(3) 0.0282(9) Uani 1 1 d . . .
F22 F 0.7924(3) 0.8072(2) 0.64904(15) 0.0341(6) Uani 1 1 d . . .
C22 C 0.6736(5) 0.8681(4) 0.6322(3) 0.0282(9) Uani 1 1 d . . .
F23 F 0.5595(4) 0.6853(2) 0.54089(17) 0.0489(8) Uani 1 1 d . . .
C23 C 0.5579(6) 0.8001(4) 0.5741(3) 0.0355(11) Uani 1 1 d . . .
F24 F 0.3215(4) 0.7895(3) 0.49567(18) 0.0561(8) Uani 1 1 d . . .
C24 C 0.4382(6) 0.8519(4) 0.5510(3) 0.0370(11) Uani 1 1 d . . .
F25 F 0.3282(3) 1.0241(3) 0.56275(17) 0.0481(7) Uani 1 1 d . . .
C25 C 0.4425(5) 0.9708(4) 0.5853(3) 0.0342(10) Uani 1 1 d . . .
F26 F 0.5613(3) 1.1493(2) 0.66910(17) 0.0438(7) Uani 1 1 d . . .
C26 C 0.5627(5) 1.0321(4) 0.6418(3) 0.0307(10) Uani 1 1 d . . .
C31 C 0.9590(5) 1.1463(4) 0.7102(3) 0.0271(9) Uani 1 1 d . . .
F32 F 0.8700(3) 1.0684(3) 0.57161(15) 0.0446(7) Uani 1 1 d . . .
C32 C 0.9759(5) 1.1407(4) 0.6302(3) 0.0298(10) Uani 1 1 d . . .
F33 F 1.1056(4) 1.1931(3) 0.52280(17) 0.0516(8) Uani 1 1 d . . .
C33 C 1.0999(6) 1.2032(4) 0.6015(3) 0.0342(10) Uani 1 1 d . . .
F34 F 1.3422(4) 1.3367(3) 0.6287(2) 0.0584(9) Uani 1 1 d . . .
C34 C 1.2191(6) 1.2766(4) 0.6555(3) 0.0380(11) Uani 1 1 d . . .
F35 F 1.3273(4) 1.3570(3) 0.78858(19) 0.0578(9) Uani 1 1 d . . .
C35 C 1.2098(6) 1.2853(4) 0.7354(3) 0.0386(11) Uani 1 1 d . . .
F36 F 1.0854(4) 1.2388(3) 0.84129(16) 0.0488(8) Uani 1 1 d . . .
C36 C 1.0840(6) 1.2227(4) 0.7607(3) 0.0333(10) Uani 1 1 d . . .
C41 C 0.6986(5) 1.1484(4) 0.8113(3) 0.0274(9) Uani 1 1 d . . .
F42 F 0.5354(3) 0.9763(2) 0.81929(18) 0.0456(7) Uani 1 1 d . . .
C42 C 0.5696(6) 1.0939(4) 0.8438(3) 0.0316(10) Uani 1 1 d . . .
F43 F 0.3422(4) 1.0901(3) 0.9245(2) 0.0636(10) Uani 1 1 d . . .
C43 C 0.4644(6) 1.1502(4) 0.8976(3) 0.0387(11) Uani 1 1 d . . .
F44 F 0.3887(4) 1.3266(3) 0.9799(2) 0.0645(10) Uani 1 1 d . . .
C44 C 0.4876(6) 1.2697(4) 0.9256(3) 0.0412(12) Uani 1 1 d . . .
F45 F 0.6347(5) 1.4449(2) 0.9230(2) 0.0647(10) Uani 1 1 d . . .
C45 C 0.6117(6) 1.3278(4) 0.8963(3) 0.0394(11) Uani 1 1 d . . .
F46 F 0.8221(4) 1.3365(2) 0.81184(19) 0.0528(8) Uani 1 1 d . . .
C46 C 0.7108(6) 1.2686(4) 0.8402(3) 0.0334(10) Uani 1 1 d . . .

loop_
_atom_site_aniso_label
_atom_site_aniso_U_11
_atom_site_aniso_U_22
_atom_site_aniso_U_33
_atom_site_aniso_U_23
_atom_site_aniso_U_13
_atom_site_aniso_U_12
Zr1 0.0332(3) 0.0240(2) 0.0334(2) 0.00677(18) 0.00083(18) 0.00416(17)
C1 0.032(2) 0.029(2) 0.032(2) 0.0111(19) 0.0025(19) 0.0073(19)
B1 0.031(3) 0.021(2) 0.032(3) 0.006(2) 0.001(2) 0.008(2)
C2 0.022(2) 0.031(2) 0.034(2) 0.006(2) -0.0014(18) 0.0016(18)
C3 0.028(2) 0.026(2) 0.036(2) 0.0078(19) -0.0024(19) -0.0005(18)
C4 0.032(2) 0.028(2) 0.030(2) 0.0082(19) 0.0036(19) 0.0028(19)
C5 0.042(3) 0.042(3) 0.042(3) 0.019(2) -0.003(2) 0.009(2)
C6 0.092(13) 0.052(7) 0.102(10) 0.023(6) -0.036(9) 0.032(8)
C7 0.053(7) 0.19(2) 0.064(8) 0.080(11) 0.006(6) 0.015(10)
C8 0.043(7) 0.085(9) 0.072(9) 0.046(7) -0.018(6) 0.003(6)
C6A 0.090(19) 0.050(11) 0.112(19) 0.040(11) -0.055(17) 0.003(12)
C7A 0.13(2) 0.15(2) 0.030(9) 0.050(13) 0.031(11) 0.076(19)
C8A 0.030(9) 0.16(3) 0.12(2) 0.089(19) 0.004(11) 0.027(13)
C9 0.032(3) 0.039(3) 0.051(3) 0.019(2) 0.010(2) 0.009(2)
C11 0.046(4) 0.100(6) 0.061(4) -0.021(4) 0.001(3) 0.037(4)
C12 0.117(7) 0.048(4) 0.070(5) 0.014(3) 0.022(4) 0.052(4)
C13 0.068(4) 0.045(4) 0.076(5) -0.026(3) 0.008(4) 0.008(3)
C14 0.113(6) 0.064(5) 0.041(3) -0.005(3) 0.004(4) 0.055(5)
C15 0.106(6) 0.043(4) 0.084(5) -0.001(4) 0.066(5) 0.010(4)
C16 0.034(3) 0.047(3) 0.052(3) 0.010(3) -0.008(2) -0.003(2)
C17 0.036(3) 0.044(3) 0.060(3) 0.022(3) 0.010(3) 0.004(2)
C18 0.040(3) 0.052(3) 0.051(3) 0.007(3) 0.013(3) -0.010(3)
C19 0.041(3) 0.074(4) 0.059(4) 0.040(3) -0.002(3) -0.013(3)
C20 0.043(3) 0.036(3) 0.088(5) 0.029(3) -0.001(3) -0.005(2)
C21 0.029(2) 0.029(2) 0.026(2) 0.0085(18) 0.0015(18) 0.0007(18)
F22 0.0407(15) 0.0269(13) 0.0343(14) 0.0085(11) -0.0017(11) 0.0062(11)
C22 0.027(2) 0.029(2) 0.029(2) 0.0085(18) -0.0009(18) 0.0052(18)
F23 0.065(2) 0.0277(15) 0.0444(17) 0.0007(12) -0.0136(14) -0.0012(14)
C23 0.041(3) 0.029(2) 0.031(2) 0.004(2) -0.001(2) -0.001(2)
F24 0.0536(19) 0.0498(19) 0.0531(19) 0.0064(15) -0.0260(15) -0.0090(15)
C24 0.031(3) 0.044(3) 0.030(2) 0.007(2) -0.006(2) -0.006(2)
F25 0.0393(16) 0.0570(19) 0.0463(17) 0.0101(14) -0.0129(13) 0.0158(14)
C25 0.032(2) 0.042(3) 0.029(2) 0.012(2) 0.002(2) 0.006(2)
F26 0.0530(18) 0.0308(15) 0.0447(16) 0.0047(12) -0.0119(13) 0.0126(13)
C26 0.032(2) 0.026(2) 0.033(2) 0.0079(19) 0.0036(19) 0.0037(19)
C31 0.026(2) 0.025(2) 0.030(2) 0.0065(18) 0.0010(18) 0.0055(18)
F32 0.0444(17) 0.0531(18) 0.0293(14) 0.0094(13) -0.0034(12) -0.0080(14)
C32 0.030(2) 0.024(2) 0.033(2) 0.0042(19) -0.0014(19) 0.0073(18)
F33 0.062(2) 0.0563(19) 0.0362(16) 0.0170(14) 0.0114(14) -0.0002(15)
C33 0.038(3) 0.034(3) 0.034(3) 0.014(2) 0.009(2) 0.010(2)
F34 0.0511(19) 0.055(2) 0.066(2) 0.0243(17) 0.0116(16) -0.0144(15)
C34 0.033(3) 0.031(3) 0.052(3) 0.017(2) 0.007(2) -0.001(2)
F35 0.0495(19) 0.055(2) 0.0575(19) 0.0147(16) -0.0138(15) -0.0250(15)
C35 0.037(3) 0.028(2) 0.046(3) 0.009(2) -0.006(2) -0.003(2)
F36 0.0569(19) 0.0474(18) 0.0343(15) 0.0111(13) -0.0099(13) -0.0147(14)
C36 0.040(3) 0.027(2) 0.032(2) 0.0097(19) -0.001(2) 0.002(2)
C41 0.030(2) 0.023(2) 0.027(2) 0.0041(18) -0.0020(18) 0.0047(18)
F42 0.0440(16) 0.0236(14) 0.0623(19) 0.0049(13) 0.0148(14) 0.0014(12)
C42 0.038(3) 0.020(2) 0.032(2) 0.0013(18) 0.000(2) 0.0061(19)
F43 0.056(2) 0.0470(19) 0.085(2) 0.0159(17) 0.0372(18) 0.0092(15)
C43 0.034(3) 0.041(3) 0.040(3) 0.011(2) 0.011(2) 0.003(2)
F44 0.077(2) 0.0487(19) 0.065(2) 0.0056(16) 0.0349(18) 0.0265(17)
C44 0.049(3) 0.036(3) 0.038(3) 0.007(2) 0.012(2) 0.014(2)
F45 0.097(3) 0.0217(15) 0.071(2) 0.0057(15) 0.0271(19) 0.0131(16)
C45 0.056(3) 0.022(2) 0.037(3) 0.004(2) 0.001(2) 0.011(2)
F46 0.068(2) 0.0239(14) 0.067(2) 0.0159(14) 0.0225(16) 0.0047(14)
C46 0.041(3) 0.026(2) 0.033(2) 0.0084(19) 0.002(2) 0.005(2)

loop_
_atom_type_symbol
_atom_type_description
_atom_type_scat_dispersion_real
_atom_type_scat_dispersion_imag
_atom_type_scat_source
C C 0.0033 0.0016 'International Tables Vol C Tables 4.2.6.8 and 6.1.1.4'
H H 0.0000 0.0000 'International Tables Vol C Tables 4.2.6.8 and 6.1.1.4'
B B 0.0013 0.0007 'International Tables Vol C Tables 4.2.6.8 and 6.1.1.4'
F F 0.0171 0.0103 'International Tables Vol C Tables 4.2.6.8 and 6.1.1.4'
Zr Zr -2.9673 0.5597 'International Tables Vol C Tables 4.2.6.8 and 6.1.1.4'

loop_
_geom_angle_atom_site_label_1
_geom_angle_atom_site_label_2
_geom_angle_atom_site_label_3
_geom_angle
C1 Zr1 C2 32.06(15)
C1 Zr1 F22 117.44(13)
C2 Zr1 F22 85.41(12)
C1 Zr1 C12 95.3(2)
C2 Zr1 C12 116.0(2)
F22 Zr1 C12 126.45(18)
C1 Zr1 C20 108.14(19)
C2 Zr1 C20 132.11(19)
F22 Zr1 C20 120.63(15)
C12 Zr1 C20 81.9(3)
C1 Zr1 C16 133.06(17)
C2 Zr1 C16 139.72(16)
F22 Zr1 C16 87.89(14)
C12 Zr1 C16 99.7(3)
C20 Zr1 C16 32.86(18)
C1 Zr1 C14 129.2(2)
C2 Zr1 C14 121.5(2)
F22 Zr1 C14 73.99(18)
C12 Zr1 C14 52.7(2)
C20 Zr1 C14 104.9(3)
C16 Zr1 C14 94.3(2)
C1 Zr1 C15 97.7(3)
C2 Zr1 C15 91.0(2)
F22 Zr1 C15 79.8(2)
C12 Zr1 C15 53.2(2)
C20 Zr1 C15 130.1(2)
C16 Zr1 C15 126.7(3)
C14 Zr1 C15 32.4(2)
C1 Zr1 C11 78.61(19)
C2 Zr1 C11 88.5(2)
F22 Zr1 C11 111.8(2)
C12 Zr1 C11 31.8(2)
C20 Zr1 C11 112.7(3)
C16 Zr1 C11 130.4(2)
C14 Zr1 C11 53.2(2)
C15 Zr1 C11 32.4(2)
C1 Zr1 C19 79.56(17)
C2 Zr1 C19 99.75(18)
F22 Zr1 C19 125.92(16)
C12 Zr1 C19 99.5(2)
C20 Zr1 C19 32.43(19)
C16 Zr1 C19 54.24(19)
C14 Zr1 C19 136.7(3)
C15 Zr1 C19 152.5(2)
C11 Zr1 C19 122.0(3)
C1 Zr1 C13 126.7(2)
C2 Zr1 C13 140.2(2)
F22 Zr1 C13 101.1(2)
C12 Zr1 C13 31.7(2)
C20 Zr1 C13 77.9(2)
C16 Zr1 C13 80.1(2)
C14 Zr1 C13 31.2(2)
C15 Zr1 C13 52.6(2)
C11 Zr1 C13 52.4(2)
C19 Zr1 C13 107.3(2)
C1 Zr1 C17 113.66(17)
C2 Zr1 C17 108.08(16)
F22 Zr1 C17 73.92(14)
C12 Zr1 C17 131.8(3)
C20 Zr1 C17 53.42(18)
C16 Zr1 C17 32.62(17)
C14 Zr1 C17 117.0(2)
C15 Zr1 C17 145.8(3)
C11 Zr1 C17 163.0(2)
C19 Zr1 C17 53.14(19)
C13 Zr1 C17 111.5(2)
C1 Zr1 C18 83.13(17)
C2 Zr1 C18 87.38(16)
F22 Zr1 C18 95.86(16)
C12 Zr1 C18 131.1(2)
C20 Zr1 C18 53.27(19)
C16 Zr1 C18 53.89(18)
C14 Zr1 C18 147.4(2)
C15 Zr1 C18 175.5(2)
C11 Zr1 C18 151.6(3)
C19 Zr1 C18 31.96(19)
C13 Zr1 C18 130.1(2)
C17 Zr1 C18 31.92(18)
C2 C1 C5 128.8(4)
C2 C1 Zr1 80.6(3)
C5 C1 Zr1 150.6(3)
C31 B1 C21 110.5(4)
C31 B1 C4 110.8(4)
C21 B1 C4 116.0(4)
C31 B1 C41 113.2(3)
C21 B1 C41 103.5(3)
C4 B1 C41 102.5(3)
C1 C2 C3 168.9(5)
C1 C2 Zr1 67.4(3)
C3 C2 Zr1 101.5(3)
C2 C3 C9 119.3(4)
C2 C3 C4 119.7(4)
C9 C3 C4 120.0(4)
C3 C4 B1 125.1(4)
C3 C4 H4A 106.1
B1 C4 H4A 106.1
C3 C4 H4B 106.1
B1 C4 H4B 106.1
H4A C4 H4B 106.3
C8A C5 C7 130.1(15)
C8A C5 C7A 111.5(16)
C7 C5 C7A 31.8(11)
C8A C5 C1 110.3(11)
C7 C5 C1 112.4(8)
C7A C5 C1 105.4(11)
C8A C5 C8 32.4(12)
C7 C5 C8 108.5(8)
C7A C5 C8 82.0(14)
C1 C5 C8 107.4(6)
C8A C5 C6A 112.6(12)
C7 C5 C6A 75.4(12)
C7A C5 C6A 106.8(13)
C1 C5 C6A 109.9(8)
C8 C5 C6A 137.3(9)
C8A C5 C6 75.8(12)
C7 C5 C6 110.4(8)
C7A C5 C6 137.1(11)
C1 C5 C6 111.3(6)
C8 C5 C6 106.5(7)
C6A C5 C6 39.7(10)
C5 C6 H6A 109.5
C5 C6 H6B 109.5
H6A C6 H6B 109.5
C5 C6 H6C 109.5
H6A C6 H6C 109.5
H6B C6 H6C 109.5
C5 C7 H7A 109.5
C5 C7 H7B 109.5
H7A C7 H7B 109.5
C5 C7 H7C 109.5
H7A C7 H7C 109.5
H7B C7 H7C 109.5
C5 C8 H8A 109.5
C5 C8 H8B 109.5
H8A C8 H8B 109.5
C5 C8 H8C 109.5
H8A C8 H8C 109.5
H8B C8 H8C 109.5
C5 C6A H601 109.5
C5 C6A H602 109.5
H601 C6A H602 109.5
C5 C6A H603 109.5
H601 C6A H603 109.5
H602 C6A H603 109.5
C5 C7A H701 109.5
C5 C7A H702 109.5
H701 C7A H702 109.5
C5 C7A H703 109.5
H701 C7A H703 109.5
H702 C7A H703 109.5
C5 C8A H801 109.5
C5 C8A H802 109.5
H801 C8A H802 109.5
C5 C8A H803 109.5
H801 C8A H803 109.5
H802 C8A H803 109.5
C3 C9 H9A 109.5
C3 C9 H9B 109.5
H9A C9 H9B 109.5
C3 C9 H9C 109.5
H9A C9 H9C 109.5
H9B C9 H9C 109.5
C12 C11 C15 107.6(6)
C12 C11 Zr1 72.8(3)
C15 C11 Zr1 73.6(4)
C12 C11 H11 126.2
C15 C11 H11 126.2
Zr1 C11 H11 119.3
C13 C12 C11 108.5(7)
C13 C12 Zr1 75.6(4)
C11 C12 Zr1 75.4(4)
C13 C12 H12 125.8
C11 C12 H12 125.8
Zr1 C12 H12 115.4
C14 C13 C12 109.2(7)
C14 C13 Zr1 74.0(3)
C12 C13 Zr1 72.7(3)
C14 C13 H13 125.4
C12 C13 H13 125.4
Zr1 C13 H13 119.7
C13 C14 C15 108.1(7)
C13 C14 Zr1 74.9(4)
C15 C14 Zr1 73.8(3)
C13 C14 H14 125.9
C15 C14 H14 125.9
Zr1 C14 H14 117.4
C14 C15 C11 106.5(6)
C14 C15 Zr1 73.7(4)
C11 C15 Zr1 74.0(3)
C14 C15 H15 126.7
C11 C15 H15 126.7
Zr1 C15 H15 117.7
C17 C16 C20 106.1(5)
C17 C16 Zr1 74.7(3)
C20 C16 Zr1 73.3(3)
C17 C16 H16 127.0
C20 C16 H16 127.0
Zr1 C16 H16 117.3
C18 C17 C16 109.0(5)
C18 C17 Zr1 74.5(3)
C16 C17 Zr1 72.7(3)
C18 C17 H17 125.5
C16 C17 H17 125.5
Zr1 C17 H17 119.1
C19 C18 C17 108.2(5)
C19 C18 Zr1 73.0(3)
C17 C18 Zr1 73.6(3)
C19 C18 H18 125.9
C17 C18 H18 125.9
Zr1 C18 H18 119.3
C18 C19 C20 108.0(5)
C18 C19 Zr1 75.0(3)
C20 C19 Zr1 73.1(3)
C18 C19 H19 126.0
C20 C19 H19 126.0
Zr1 C19 H19 117.9
C19 C20 C16 108.8(5)
C19 C20 Zr1 74.5(3)
C16 C20 Zr1 73.8(3)
C19 C20 H20 125.6
C16 C20 H20 125.6
Zr1 C20 H20 118.0
C22 C21 C26 111.1(4)
C22 C21 B1 127.7(4)
C26 C21 B1 121.2(4)
C22 F22 Zr1 143.5(2)
C21 C22 C23 127.0(4)
C21 C22 F22 119.4(4)
C23 C22 F22 113.6(4)
F23 C23 C24 120.1(4)
F23 C23 C22 121.4(4)
C24 C23 C22 118.5(4)
F24 C24 C23 120.9(4)
F24 C24 C25 120.7(4)
C23 C24 C25 118.4(4)
F25 C25 C26 121.0(4)
F25 C25 C24 119.6(4)
C26 C25 C24 119.4(4)
F26 C26 C25 115.0(4)
F26 C26 C21 119.3(4)
C25 C26 C21 125.6(4)
C32 C31 C36 112.2(4)
C32 C31 B1 125.9(4)
C36 C31 B1 121.8(4)
F32 C32 C31 121.1(4)
F32 C32 C33 113.7(4)
C31 C32 C33 125.2(4)
F33 C33 C34 120.0(4)
F33 C33 C32 121.1(4)
C34 C33 C32 118.9(4)
F34 C34 C35 121.5(4)
F34 C34 C33 119.8(4)
C35 C34 C33 118.7(4)
F35 C35 C36 121.0(4)
F35 C35 C34 118.9(4)
C36 C35 C34 120.1(4)
F36 C36 C35 115.4(4)
F36 C36 C31 119.8(4)
C35 C36 C31 124.8(4)
C46 C41 C42 112.0(4)
C46 C41 B1 128.3(4)
C42 C41 B1 119.7(4)
F42 C42 C43 114.8(4)
F42 C42 C41 119.9(4)
C43 C42 C41 125.2(4)
F43 C43 C42 120.9(4)
F43 C43 C44 119.8(4)
C42 C43 C44 119.3(4)
F44 C44 C45 121.5(4)
F44 C44 C43 120.3(5)
C45 C44 C43 118.2(4)
F45 C45 C44 118.6(4)
F45 C45 C46 120.5(5)
C44 C45 C46 120.9(4)
F46 C46 C45 115.0(4)
F46 C46 C41 120.7(4)
C45 C46 C41 124.3(4)

loop_
_geom_bond_atom_site_label_1
_geom_bond_atom_site_label_2
_geom_bond_distance
Zr1 C1 2.244(5)
Zr1 C2 2.398(4)
Zr1 F22 2.418(3)
Zr1 C12 2.469(6)
Zr1 C20 2.483(5)
Zr1 C16 2.489(5)
Zr1 C14 2.494(6)
Zr1 C15 2.495(6)
Zr1 C11 2.500(6)
Zr1 C19 2.501(5)
Zr1 C13 2.505(6)
Zr1 C17 2.514(5)
Zr1 C18 2.526(5)
C1 C2 1.291(6)
C1 C5 1.529(6)
B1 C31 1.661(6)
B1 C21 1.664(6)
B1 C4 1.671(6)
B1 C41 1.681(6)
C2 C3 1.347(6)
C3 C9 1.501(6)
C3 C4 1.516(6)
C4 H4A 0.9800
C4 H4B 0.9800
C5 C8A 1.483(12)
C5 C7 1.494(10)
C5 C7A 1.525(13)
C5 C8 1.531(10)
C5 C6A 1.532(12)
C5 C6 1.534(9)
C6 H6A 0.9700
C6 H6B 0.9700
C6 H6C 0.9700
C7 H7A 0.9700
C7 H7B 0.9700
C7 H7C 0.9700
C8 H8A 0.9700
C8 H8B 0.9700
C8 H8C 0.9700
C6A H601 0.9700
C6A H602 0.9700
C6A H603 0.9700
C7A H701 0.9700
C7A H702 0.9700
C7A H703 0.9700
C8A H801 0.9700
C8A H802 0.9700
C8A H803 0.9700
C9 H9A 0.9700
C9 H9B 0.9700
C9 H9C 0.9700
C11 C12 1.362(10)
C11 C15 1.395(11)
C11 H11 0.9400
C12 C13 1.360(10)
C12 H12 0.9400
C13 C14 1.343(10)
C13 H13 0.9400
C14 C15 1.394(10)
C14 H14 0.9400
C15 H15 0.9400
C16 C17 1.405(7)
C16 C20 1.406(8)
C16 H16 0.9400
C17 C18 1.386(8)
C17 H17 0.9400
C18 C19 1.384(8)
C18 H18 0.9400
C19 C20 1.392(8)
C19 H19 0.9400
C20 H20 0.9400
C21 C22 1.371(6)
C21 C26 1.394(6)
F22 C22 1.397(5)
C22 C23 1.377(6)
F23 C23 1.345(5)
C23 C24 1.371(7)
F24 C24 1.337(5)
C24 C25 1.386(7)
F25 C25 1.345(5)
C25 C26 1.364(6)
F26 C26 1.364(5)
C31 C32 1.381(6)
C31 C36 1.395(6)
F32 C32 1.349(5)
C32 C33 1.383(6)
F33 C33 1.339(5)
C33 C34 1.378(7)
F34 C34 1.345(5)
C34 C35 1.365(7)
F35 C35 1.356(5)
C35 C36 1.364(6)
F36 C36 1.355(5)
C41 C46 1.387(6)
C41 C42 1.397(6)
F42 C42 1.356(5)
C42 C43 1.373(6)
F43 C43 1.341(5)
C43 C44 1.375(7)
F44 C44 1.345(5)
C44 C45 1.359(7)
F45 C45 1.347(5)
C45 C46 1.373(7)
F46 C46 1.352(5)

loop_
_geom_torsion_atom_site_label_1
_geom_torsion_atom_site_label_2
_geom_torsion_atom_site_label_3
_geom_torsion_atom_site_label_4
_geom_torsion
F22 Zr1 C1 C2 -3.0(3)
C12 Zr1 C1 C2 133.1(3)
C20 Zr1 C1 C2 -143.7(3)
C16 Zr1 C1 C2 -118.4(3)
C14 Zr1 C1 C2 88.3(4)
C15 Zr1 C1 C2 79.5(3)
C11 Zr1 C1 C2 105.8(4)
C19 Zr1 C1 C2 -128.2(3)
C13 Zr1 C1 C2 128.0(3)
C17 Zr1 C1 C2 -86.5(3)
C18 Zr1 C1 C2 -96.1(3)
C2 Zr1 C1 C5 177.3(8)
F22 Zr1 C1 C5 174.3(6)
C12 Zr1 C1 C5 -49.6(7)
C20 Zr1 C1 C5 33.6(7)
C16 Zr1 C1 C5 58.9(7)
C14 Zr1 C1 C5 -94.4(7)
C15 Zr1 C1 C5 -103.2(7)
C11 Zr1 C1 C5 -76.9(7)
C19 Zr1 C1 C5 49.1(7)
C13 Zr1 C1 C5 -54.7(7)
C17 Zr1 C1 C5 90.8(7)
C18 Zr1 C1 C5 81.2(7)
C5 C1 C2 C3 -180(2)
Zr1 C1 C2 C3 -1(2)
C5 C1 C2 Zr1 -178.3(5)
F22 Zr1 C2 C1 177.3(3)
C12 Zr1 C2 C1 -54.0(4)
C20 Zr1 C2 C1 49.3(4)
C16 Zr1 C2 C1 96.1(4)
C14 Zr1 C2 C1 -114.6(3)
C15 Zr1 C2 C1 -103.0(4)
C11 Zr1 C2 C1 -70.6(4)
C19 Zr1 C2 C1 51.6(3)
C13 Zr1 C2 C1 -80.9(5)
C17 Zr1 C2 C1 105.9(3)
C18 Zr1 C2 C1 81.2(3)
C1 Zr1 C2 C3 179.8(5)
F22 Zr1 C2 C3 -2.9(3)
C12 Zr1 C2 C3 125.7(3)
C20 Zr1 C2 C3 -131.0(3)
C16 Zr1 C2 C3 -84.2(4)
C14 Zr1 C2 C3 65.1(4)
C15 Zr1 C2 C3 76.8(4)
C11 Zr1 C2 C3 109.1(4)
C19 Zr1 C2 C3 -128.6(3)
C13 Zr1 C2 C3 98.9(5)
C17 Zr1 C2 C3 -74.3(3)
C18 Zr1 C2 C3 -99.0(3)
C1 C2 C3 C9 -98(2)
Zr1 C2 C3 C9 -98.7(4)
C1 C2 C3 C4 94(2)
Zr1 C2 C3 C4 92.9(4)
C2 C3 C4 B1 -153.4(4)
C9 C3 C4 B1 38.3(6)
C31 B1 C4 C3 -58.1(5)
C21 B1 C4 C3 68.9(6)
C41 B1 C4 C3 -179.1(4)
C2 C1 C5 C8A -52.3(19)
Zr1 C1 C5 C8A 131.1(19)
C2 C1 C5 C7 101.1(11)
Zr1 C1 C5 C7 -75.5(12)
C2 C1 C5 C7A 68.2(17)
Zr1 C1 C5 C7A -108.4(17)
C2 C1 C5 C8 -18.1(10)
Zr1 C1 C5 C8 165.3(9)
C2 C1 C5 C6A -177.0(17)
Zr1 C1 C5 C6A 6.4(18)
C2 C1 C5 C6 -134.4(11)
Zr1 C1 C5 C6 49.0(12)
C1 Zr1 C11 C12 120.2(5)
C2 Zr1 C11 C12 150.9(5)
F22 Zr1 C11 C12 -124.6(5)
C20 Zr1 C11 C12 15.1(5)
C16 Zr1 C11 C12 -17.8(6)
C14 Zr1 C11 C12 -76.8(5)
C15 Zr1 C11 C12 -114.9(6)
C19 Zr1 C11 C12 50.3(5)
C13 Zr1 C11 C12 -37.4(4)
C17 Zr1 C11 C12 -17.7(12)
C18 Zr1 C11 C12 69.1(6)
C1 Zr1 C11 C15 -125.0(5)
C2 Zr1 C11 C15 -94.2(5)
F22 Zr1 C11 C15 -9.8(5)
C12 Zr1 C11 C15 114.9(6)
C20 Zr1 C11 C15 130.0(5)
C16 Zr1 C11 C15 97.0(6)
C14 Zr1 C11 C15 38.1(4)
C19 Zr1 C11 C15 165.2(5)
C13 Zr1 C11 C15 77.5(5)
C17 Zr1 C11 C15 97.2(11)
C18 Zr1 C11 C15 -176.0(4)
C15 C11 C12 C13 3.1(7)
Zr1 C11 C12 C13 69.0(4)
C15 C11 C12 Zr1 -65.9(4)
C1 Zr1 C12 C13 -172.2(5)
C2 Zr1 C12 C13 -146.7(5)
F22 Zr1 C12 C13 -42.2(6)
C20 Zr1 C12 C13 80.2(5)
C16 Zr1 C12 C13 52.4(5)
C14 Zr1 C12 C13 -35.6(4)
C15 Zr1 C12 C13 -76.5(5)
C11 Zr1 C12 C13 -113.9(7)
C19 Zr1 C12 C13 107.5(5)
C17 Zr1 C12 C13 59.3(6)
C18 Zr1 C12 C13 102.3(5)
C1 Zr1 C12 C11 -58.3(5)
C2 Zr1 C12 C11 -32.8(5)
F22 Zr1 C12 C11 71.7(6)
C20 Zr1 C12 C11 -165.9(5)
C16 Zr1 C12 C11 166.3(5)
C14 Zr1 C12 C11 78.3(5)
C15 Zr1 C12 C11 37.4(4)
C19 Zr1 C12 C11 -138.6(5)
C13 Zr1 C12 C11 113.9(7)
C17 Zr1 C12 C11 173.2(4)
C18 Zr1 C12 C11 -143.8(4)
C11 C12 C13 C14 -3.4(7)
Zr1 C12 C13 C14 65.5(5)
C11 C12 C13 Zr1 -68.9(4)
C1 Zr1 C13 C14 -106.9(5)
C2 Zr1 C13 C14 -66.1(7)
F22 Zr1 C13 C14 30.0(5)
C12 Zr1 C13 C14 -116.6(7)
C20 Zr1 C13 C14 149.3(5)
C16 Zr1 C13 C14 115.9(5)
C15 Zr1 C13 C14 -37.9(5)
C11 Zr1 C13 C14 -79.1(5)
C19 Zr1 C13 C14 163.4(5)
C17 Zr1 C13 C14 106.9(5)
C18 Zr1 C13 C14 137.5(4)
C1 Zr1 C13 C12 9.7(6)
C2 Zr1 C13 C12 50.5(7)
F22 Zr1 C13 C12 146.6(5)
C20 Zr1 C13 C12 -94.1(5)
C16 Zr1 C13 C12 -127.5(5)
C14 Zr1 C13 C12 116.6(7)
C15 Zr1 C13 C12 78.7(5)
C11 Zr1 C13 C12 37.5(5)
C19 Zr1 C13 C12 -80.0(5)
C17 Zr1 C13 C12 -136.5(5)
C18 Zr1 C13 C12 -105.9(5)
C12 C13 C14 C15 2.3(7)
Zr1 C13 C14 C15 66.9(4)
C12 C13 C14 Zr1 -64.6(5)
C1 Zr1 C14 C13 98.1(5)
C2 Zr1 C14 C13 136.6(5)
F22 Zr1 C14 C13 -149.3(5)
C12 Zr1 C14 C13 36.2(4)
C20 Zr1 C14 C13 -31.1(5)
C16 Zr1 C14 C13 -62.7(5)
C15 Zr1 C14 C13 114.5(6)
C11 Zr1 C14 C13 76.4(5)
C19 Zr1 C14 C13 -23.5(6)
C17 Zr1 C14 C13 -87.3(5)
C18 Zr1 C14 C13 -73.9(6)
C1 Zr1 C14 C15 -16.4(6)
C2 Zr1 C14 C15 22.1(5)
F22 Zr1 C14 C15 96.3(5)
C12 Zr1 C14 C15 -78.2(5)
C20 Zr1 C14 C15 -145.6(5)
C16 Zr1 C14 C15 -177.2(5)
C11 Zr1 C14 C15 -38.0(4)
C19 Zr1 C14 C15 -137.9(5)
C13 Zr1 C14 C15 -114.5(6)
C17 Zr1 C14 C15 158.3(4)
C18 Zr1 C14 C15 171.7(5)
C13 C14 C15 C11 -0.3(7)
Zr1 C14 C15 C11 67.3(4)
C13 C14 C15 Zr1 -67.6(4)
C12 C11 C15 C14 -1.7(7)
Zr1 C11 C15 C14 -67.1(4)
C12 C11 C15 Zr1 65.4(4)
C1 Zr1 C15 C14 167.3(5)
C2 Zr1 C15 C14 -161.3(5)
F22 Zr1 C15 C14 -76.1(5)
C12 Zr1 C15 C14 76.4(5)
C20 Zr1 C15 C14 45.6(6)
C16 Zr1 C15 C14 3.5(6)
C11 Zr1 C15 C14 113.1(6)
C19 Zr1 C15 C14 85.0(8)
C13 Zr1 C15 C14 36.4(4)
C17 Zr1 C15 C14 -35.9(6)
C18 Zr1 C15 C14 -92(3)
C1 Zr1 C15 C11 54.2(5)
C2 Zr1 C15 C11 85.6(5)
F22 Zr1 C15 C11 170.8(5)
C12 Zr1 C15 C11 -36.7(4)
C20 Zr1 C15 C11 -67.5(6)
C16 Zr1 C15 C11 -109.6(5)
C14 Zr1 C15 C11 -113.1(6)
C19 Zr1 C15 C11 -28.0(9)
C13 Zr1 C15 C11 -76.7(5)
C17 Zr1 C15 C11 -149.0(5)
C18 Zr1 C15 C11 155(3)
C1 Zr1 C16 C17 63.8(4)
C2 Zr1 C16 C17 17.5(5)
F22 Zr1 C16 C17 -62.8(3)
C12 Zr1 C16 C17 170.5(3)
C20 Zr1 C16 C17 112.4(5)
C14 Zr1 C16 C17 -136.6(4)
C15 Zr1 C16 C17 -138.5(4)
C11 Zr1 C16 C17 179.9(4)
C19 Zr1 C16 C17 75.7(4)
C13 Zr1 C16 C17 -164.4(4)
C18 Zr1 C16 C17 36.0(3)
C1 Zr1 C16 C20 -48.6(4)
C2 Zr1 C16 C20 -94.9(4)
F22 Zr1 C16 C20 -175.2(4)
C12 Zr1 C16 C20 58.1(4)
C14 Zr1 C16 C20 111.0(4)
C15 Zr1 C16 C20 109.1(4)
C11 Zr1 C16 C20 67.5(5)
C19 Zr1 C16 C20 -36.7(4)
C13 Zr1 C16 C20 83.1(4)
C17 Zr1 C16 C20 -112.4(5)
C18 Zr1 C16 C20 -76.4(4)
C20 C16 C17 C18 0.9(6)
Zr1 C16 C17 C18 -66.2(4)
C20 C16 C17 Zr1 67.2(4)
C1 Zr1 C17 C18 -18.2(4)
C2 Zr1 C17 C18 -52.0(4)
F22 Zr1 C17 C18 -131.6(3)
C12 Zr1 C17 C18 103.6(4)
C20 Zr1 C17 C18 77.5(4)
C16 Zr1 C17 C18 116.1(5)
C14 Zr1 C17 C18 166.4(4)
C15 Zr1 C17 C18 -173.0(4)
C11 Zr1 C17 C18 116.0(9)
C19 Zr1 C17 C18 36.7(3)
C13 Zr1 C17 C18 132.6(4)
C1 Zr1 C17 C16 -134.3(3)
C2 Zr1 C17 C16 -168.2(3)
F22 Zr1 C17 C16 112.3(3)
C12 Zr1 C17 C16 -12.6(5)
C20 Zr1 C17 C16 -38.7(3)
C14 Zr1 C17 C16 50.2(4)
C15 Zr1 C17 C16 70.9(5)
C11 Zr1 C17 C16 -0.2(10)
C19 Zr1 C17 C16 -79.4(4)
C13 Zr1 C17 C16 16.5(4)
C18 Zr1 C17 C16 -116.1(5)
C16 C17 C18 C19 -0.3(6)
Zr1 C17 C18 C19 -65.4(4)
C16 C17 C18 Zr1 65.1(4)
C1 Zr1 C18 C19 -81.3(4)
C2 Zr1 C18 C19 -113.2(4)
F22 Zr1 C18 C19 161.7(3)
C12 Zr1 C18 C19 9.7(5)
C20 Zr1 C18 C19 37.5(3)
C16 Zr1 C18 C19 78.6(4)
C14 Zr1 C18 C19 92.5(5)
C15 Zr1 C18 C19 177(3)
C11 Zr1 C18 C19 -31.1(6)
C13 Zr1 C18 C19 51.9(5)
C17 Zr1 C18 C19 115.4(5)
C1 Zr1 C18 C17 163.3(3)
C2 Zr1 C18 C17 131.4(3)
F22 Zr1 C18 C17 46.3(3)
C12 Zr1 C18 C17 -105.7(4)
C20 Zr1 C18 C17 -78.0(4)
C16 Zr1 C18 C17 -36.8(3)
C14 Zr1 C18 C17 -23.0(6)
C15 Zr1 C18 C17 62(3)
C11 Zr1 C18 C17 -146.5(5)
C19 Zr1 C18 C17 -115.4(5)
C13 Zr1 C18 C17 -63.5(5)
C17 C18 C19 C20 -0.5(6)
Zr1 C18 C19 C20 -66.2(4)
C17 C18 C19 Zr1 65.7(4)
C1 Zr1 C19 C18 93.8(4)
C2 Zr1 C19 C18 68.7(4)
F22 Zr1 C19 C18 -22.7(4)
C12 Zr1 C19 C18 -172.6(4)
C20 Zr1 C19 C18 -114.6(5)
C16 Zr1 C19 C18 -77.4(4)
C14 Zr1 C19 C18 -128.4(4)
C15 Zr1 C19 C18 -179.6(6)
C11 Zr1 C19 C18 163.1(3)
C13 Zr1 C19 C18 -140.9(4)
C17 Zr1 C19 C18 -36.6(3)
C1 Zr1 C19 C20 -151.7(4)
C2 Zr1 C19 C20 -176.7(3)
F22 Zr1 C19 C20 91.9(4)
C12 Zr1 C19 C20 -58.0(4)
C16 Zr1 C19 C20 37.2(3)
C14 Zr1 C19 C20 -13.8(5)
C15 Zr1 C19 C20 -65.0(7)
C11 Zr1 C19 C20 -82.3(4)
C13 Zr1 C19 C20 -26.3(4)
C17 Zr1 C19 C20 77.9(4)
C18 Zr1 C19 C20 114.6(5)
C18 C19 C20 C16 1.1(6)
Zr1 C19 C20 C16 -66.4(4)
C18 C19 C20 Zr1 67.5(4)
C17 C16 C20 C19 -1.2(6)
Zr1 C16 C20 C19 66.9(4)
C17 C16 C20 Zr1 -68.1(4)
C1 Zr1 C20 C19 29.4(4)
C2 Zr1 C20 C19 4.4(5)
F22 Zr1 C20 C19 -109.8(4)
C12 Zr1 C20 C19 122.3(4)
C16 Zr1 C20 C19 -115.4(5)
C14 Zr1 C20 C19 170.2(4)
C15 Zr1 C20 C19 146.9(5)
C11 Zr1 C20 C19 114.4(4)
C13 Zr1 C20 C19 154.3(4)
C17 Zr1 C20 C19 -77.0(4)
C18 Zr1 C20 C19 -36.9(3)
C1 Zr1 C20 C16 144.8(3)
C2 Zr1 C20 C16 119.7(3)
F22 Zr1 C20 C16 5.5(4)
C12 Zr1 C20 C16 -122.3(4)
C14 Zr1 C20 C16 -74.4(4)
C15 Zr1 C20 C16 -97.8(5)
C11 Zr1 C20 C16 -130.3(4)
C19 Zr1 C20 C16 115.4(5)
C13 Zr1 C20 C16 -90.3(4)
C17 Zr1 C20 C16 38.4(3)
C18 Zr1 C20 C16 78.4(4)
C31 B1 C21 C22 104.2(5)
C4 B1 C21 C22 -23.0(6)
C41 B1 C21 C22 -134.4(4)
C31 B1 C21 C26 -78.4(5)
C4 B1 C21 C26 154.4(4)
C41 B1 C21 C26 43.0(5)
C1 Zr1 F22 C22 -112.1(4)
C2 Zr1 F22 C22 -113.7(4)
C12 Zr1 F22 C22 127.1(5)
C20 Zr1 F22 C22 23.6(4)
C16 Zr1 F22 C22 26.6(4)
C14 Zr1 F22 C22 121.6(5)
C15 Zr1 F22 C22 154.4(4)
C11 Zr1 F22 C22 159.7(4)
C19 Zr1 F22 C22 -15.0(5)
C13 Zr1 F22 C22 106.0(4)
C17 Zr1 F22 C22 -3.4(4)
C18 Zr1 F22 C22 -26.8(4)
C26 C21 C22 C23 -1.9(7)
B1 C21 C22 C23 175.7(4)
C26 C21 C22 F22 175.6(4)
B1 C21 C22 F22 -6.8(7)
Zr1 F22 C22 C21 106.5(5)
Zr1 F22 C22 C23 -75.7(5)
C21 C22 C23 F23 -179.6(4)
F22 C22 C23 F23 2.8(6)
C21 C22 C23 C24 -0.4(7)
F22 C22 C23 C24 -178.0(4)
F23 C23 C24 F24 0.2(7)
C22 C23 C24 F24 -179.0(4)
F23 C23 C24 C25 -178.7(4)
C22 C23 C24 C25 2.0(7)
F24 C24 C25 F25 -0.1(7)
C23 C24 C25 F25 178.8(4)
F24 C24 C25 C26 179.8(4)
C23 C24 C25 C26 -1.2(7)
F25 C25 C26 F26 -3.2(6)
C24 C25 C26 F26 176.9(4)
F25 C25 C26 C21 178.5(4)
C24 C25 C26 C21 -1.4(7)
C22 C21 C26 F26 -175.4(4)
B1 C21 C26 F26 6.8(6)
C22 C21 C26 C25 2.8(7)
B1 C21 C26 C25 -175.0(4)
C21 B1 C31 C32 -4.1(6)
C4 B1 C31 C32 125.9(4)
C41 B1 C31 C32 -119.6(5)
C21 B1 C31 C36 179.9(4)
C4 B1 C31 C36 -50.1(5)
C41 B1 C31 C36 64.3(5)
C36 C31 C32 F32 177.7(4)
B1 C31 C32 F32 1.3(6)
C36 C31 C32 C33 -0.6(6)
B1 C31 C32 C33 -177.0(4)
F32 C32 C33 F33 2.3(6)
C31 C32 C33 F33 -179.3(4)
F32 C32 C33 C34 -177.5(4)
C31 C32 C33 C34 0.9(7)
F33 C33 C34 F34 -1.0(7)
C32 C33 C34 F34 178.9(4)
F33 C33 C34 C35 179.8(4)
C32 C33 C34 C35 -0.3(7)
F34 C34 C35 F35 0.5(7)
C33 C34 C35 F35 179.6(4)
F34 C34 C35 C36 -179.6(4)
C33 C34 C35 C36 -0.4(7)
F35 C35 C36 F36 0.7(7)
C34 C35 C36 F36 -179.2(4)
F35 C35 C36 C31 -179.4(4)
C34 C35 C36 C31 0.7(8)
C32 C31 C36 F36 179.7(4)
B1 C31 C36 F36 -3.8(6)
C32 C31 C36 C35 -0.2(7)
B1 C31 C36 C35 176.3(4)
C31 B1 C41 C46 -1.9(6)
C21 B1 C41 C46 -121.5(5)
C4 B1 C41 C46 117.5(5)
C31 B1 C41 C42 177.9(4)
C21 B1 C41 C42 58.2(5)
C4 B1 C41 C42 -62.8(5)
C46 C41 C42 F42 177.0(4)
B1 C41 C42 F42 -2.8(6)
C46 C41 C42 C43 0.4(7)
B1 C41 C42 C43 -179.4(4)
F42 C42 C43 F43 2.1(7)
C41 C42 C43 F43 178.9(4)
F42 C42 C43 C44 -179.4(4)
C41 C42 C43 C44 -2.6(8)
F43 C43 C44 F44 0.2(8)
C42 C43 C44 F44 -178.3(5)
F43 C43 C44 C45 -179.3(5)
C42 C43 C44 C45 2.2(8)
F44 C44 C45 F45 0.1(8)
C43 C44 C45 F45 179.6(5)
F44 C44 C45 C46 -179.2(5)
C43 C44 C45 C46 0.3(8)
F45 C45 C46 F46 -3.8(7)
C44 C45 C46 F46 175.5(5)
F45 C45 C46 C41 178.1(4)
C44 C45 C46 C41 -2.7(8)
C42 C41 C46 F46 -175.9(4)
B1 C41 C46 F46 3.9(7)
C42 C41 C46 C45 2.2(7)
B1 C41 C46 C45 -178.0(4)
